data_1513377
loop_
_publ_author_name
'Surov, Oleg V.'
'Voronova, Marina I.'
'Barannikov, Vladimir P.'
'Shaposhnikov, Gennady P.'

_publ_section_title
;
 Structural Features and Thermal Stability of
 25,26,27,28-Tetrahydroxycalix[4]arene Molecular Complexes with Solvents
;
_journal_issue 1
_journal_name_full 'The Journal of Physical Chemistry C'
_journal_page_first 338
_journal_paper_doi 10.1021/jp409003f
_journal_volume 118
_journal_year 2014
_chemical_formula_moiety 'C28 H20 O4'
_chemical_formula_sum 'C28 H20 O4'
_chemical_formula_weight 420.44
_chemical_name_systematic
; 
 ? 
;
_space_group_IT_number 176
_symmetry_cell_setting hexagonal
_symmetry_space_group_name_Hall '-P 6c'
_symmetry_space_group_name_H-M 'P 63/m'
_atom_sites_solution_hydrogens geom
_atom_sites_solution_primary direct
_atom_sites_solution_secondary difmap
_audit_creation_method SHELXL-97
_cell_angle_alpha 90.00
_cell_angle_beta 90.00
_cell_angle_gamma 120.00
_cell_formula_units_Z 6
_cell_length_a 14.7660(17)
_cell_length_b 14.7660(17)
_cell_length_c 17.858(4)
_cell_measurement_reflns_used 1563
_cell_measurement_temperature 293(2)
_cell_measurement_theta_max 27.15
_cell_measurement_theta_min 2.34
_cell_volume 3372.0(9)
_computing_cell_refinement 'Bruker SAINT'
_computing_data_collection 'Bruker APEX2'
_computing_data_reduction 'Bruker SAINT'
_computing_molecular_graphics 'Bruker SHELXTL'
_computing_publication_material 'Bruker SHELXTL'
_computing_structure_refinement 'SHELXL-97 (Sheldrick, 2008)'
_computing_structure_solution 'SHELXS-97 (Sheldrick, 2008)'
_diffrn_ambient_temperature 293(2)
_diffrn_measured_fraction_theta_full 0.982
_diffrn_measured_fraction_theta_max 0.982
_diffrn_measurement_device_type 'Bruker APEX-II CCD'
_diffrn_measurement_method '\f and \w scans'
_diffrn_radiation_monochromator graphite
_diffrn_radiation_source 'fine-focus sealed tube'
_diffrn_radiation_type MoK\a
_diffrn_radiation_wavelength 0.71073
_diffrn_reflns_av_R_equivalents 0.0000
_diffrn_reflns_av_sigmaI/netI 0.0262
_diffrn_reflns_limit_h_max 0
_diffrn_reflns_limit_h_min -18
_diffrn_reflns_limit_k_max 16
_diffrn_reflns_limit_k_min 0
_diffrn_reflns_limit_l_max 22
_diffrn_reflns_limit_l_min 0
_diffrn_reflns_number 2492
_diffrn_reflns_theta_full 27.00
_diffrn_reflns_theta_max 27.00
_diffrn_reflns_theta_min 1.59
_exptl_absorpt_coefficient_mu 0.083
_exptl_absorpt_correction_T_max 0.983
_exptl_absorpt_correction_T_min 0.977
_exptl_absorpt_correction_type multi-scan
_exptl_absorpt_process_details SADABS
_exptl_crystal_colour colorless
_exptl_crystal_density_diffrn 1.242
_exptl_crystal_density_method 'not measured'
_exptl_crystal_description prism
_exptl_crystal_F_000 1320
_exptl_crystal_size_max 0.28
_exptl_crystal_size_mid 0.24
_exptl_crystal_size_min 0.21
_platon_squeeze_details
;
;
_refine_diff_density_max 0.347
_refine_diff_density_min -0.192
_refine_diff_density_rms 0.044
_refine_ls_extinction_method none
_refine_ls_goodness_of_fit_ref 1.024
_refine_ls_hydrogen_treatment constr
_refine_ls_matrix_type full
_refine_ls_number_parameters 154
_refine_ls_number_reflns 2492
_refine_ls_number_restraints 0
_refine_ls_restrained_S_all 1.024
_refine_ls_R_factor_all 0.0789
_refine_ls_R_factor_gt 0.0569
_refine_ls_shift/su_max 0.000
_refine_ls_shift/su_mean 0.000
_refine_ls_structure_factor_coef Fsqd
_refine_ls_weighting_details 'calc w=1/[\s^2^(Fo^2^)+(0.0100P)^2^+0.0000P] where P=(Fo^2^+2Fc^2^)/3'
_refine_ls_weighting_scheme calc
_refine_ls_wR_factor_gt 0.1553
_refine_ls_wR_factor_ref 0.1637
_reflns_number_gt 1693
_reflns_number_total 2492
_reflns_threshold_expression >2sigma(I)
_cod_data_source_file jp409003f_si_001.cif
_cod_data_source_block a
_cod_original_sg_symbol_H-M P63/m
_cod_database_code 1513377

loop_
_symmetry_equiv_pos_as_xyz
'x, y, z'
'x-y, x, z+1/2'
'-y, x-y, z'
'-x, -y, z+1/2'
'-x+y, -x, z'
'y, -x+y, z+1/2'
'-x, -y, -z'
'-x+y, -x, -z-1/2'
'y, -x+y, -z'
'x, y, -z-1/2'
'x-y, x, -z'
'-y, x-y, -z-1/2'

loop_
_atom_site_label
_atom_site_type_symbol
_atom_site_fract_x
_atom_site_fract_y
_atom_site_fract_z
_atom_site_U_iso_or_equiv
_atom_site_adp_type
_atom_site_occupancy
_atom_site_symmetry_multiplicity
_atom_site_calc_flag
_atom_site_refinement_flags
O1 O 0.00964(18) 0.16383(16) 0.2500 0.0749(8) Uani 1 2 d S
O2 O -0.00610(11) 0.29080(11) 0.34668(9) 0.0580(4) Uani 1 1 d .
O3 O -0.04689(14) 0.39885(15) 0.2500 0.0512(6) Uani 1 2 d S
C1 C 0.1157(3) 0.1945(2) 0.2500 0.0618(10) Uani 1 2 d S
C2 C 0.1655(2) 0.20783(16) 0.31862(17) 0.0636(7) Uani 1 1 d .
C3 C 0.2710(2) 0.23751(17) 0.31663(17) 0.0720(8) Uani 1 1 d .
H3A H 0.3072 0.2474 0.3613 0.086 Uiso 1 1 calc R
C4 C 0.3223(3) 0.2523(3) 0.2500 0.0759(12) Uani 1 2 d S
H4A H 0.3930 0.2727 0.2500 0.091 Uiso 1 2 calc SR
C5 C 0.1103(2) 0.19398(17) 0.39277(16) 0.0732(8) Uani 1 1 d .
H5A H 0.0358 0.1475 0.3857 0.088 Uiso 1 1 calc R
H5B H 0.1348 0.1610 0.4280 0.088 Uiso 1 1 calc R
C6 C 0.12792(19) 0.29595(18) 0.42579(14) 0.0585(7) Uani 1 1 d .
C7 C 0.2002(2) 0.3458(2) 0.48200(14) 0.0635(7) Uani 1 1 d .
H7A H 0.2369 0.3148 0.5009 0.076 Uiso 1 1 calc R
C8 C 0.21933(18) 0.4399(2) 0.51087(14) 0.0640(7) Uani 1 1 d .
H8A H 0.2671 0.4712 0.5497 0.077 Uiso 1 1 calc R
C9 C 0.16711(18) 0.48797(19) 0.48189(12) 0.0558(6) Uani 1 1 d .
H9A H 0.1816 0.5527 0.5004 0.067 Uiso 1 1 calc R
C10 C 0.09273(16) 0.44041(18) 0.42509(12) 0.0469(6) Uani 1 1 d .
C11 C 0.07216(17) 0.34339(18) 0.39898(12) 0.0515(6) Uani 1 1 d .
C12 C 0.03698(16) 0.49450(17) 0.39299(11) 0.0476(6) Uani 1 1 d .
H12A H 0.0415 0.5460 0.4288 0.057 Uiso 1 1 calc R
H12B H -0.0364 0.4431 0.3866 0.057 Uiso 1 1 calc R
C13 C 0.0395(2) 0.5001(2) 0.2500 0.0384(7) Uani 1 2 d S
C14 C 0.08051(15) 0.54841(15) 0.31844(11) 0.0377(5) Uani 1 1 d .
C15 C 0.16545(15) 0.64912(15) 0.31691(11) 0.0405(5) Uani 1 1 d .
H15A H 0.1946 0.6835 0.3617 0.049 Uiso 1 1 calc R
C16 C 0.2073(2) 0.6989(2) 0.2500 0.0422(7) Uani 1 2 d S
H16A H 0.2642 0.7666 0.2500 0.051 Uiso 1 2 calc SR

loop_
_atom_site_aniso_label
_atom_site_aniso_U_11
_atom_site_aniso_U_22
_atom_site_aniso_U_33
_atom_site_aniso_U_23
_atom_site_aniso_U_13
_atom_site_aniso_U_12
O1 0.0497(16) 0.0358(13) 0.118(2) 0.000 0.000 0.0054(12)
O2 0.0424(9) 0.0507(10) 0.0629(10) 0.0102(8) 0.0009(8) 0.0098(8)
O3 0.0307(12) 0.0485(14) 0.0610(15) 0.000 0.000 0.0098(11)
C1 0.057(3) 0.0230(18) 0.095(3) 0.000 0.000 0.0120(18)
C2 0.0664(18) 0.0307(13) 0.090(2) 0.0037(14) -0.0009(18) 0.0216(13)
C3 0.071(2) 0.0430(15) 0.102(2) 0.0050(16) -0.0082(18) 0.0283(14)
C4 0.064(3) 0.056(3) 0.112(4) 0.000 0.000 0.034(2)
C5 0.0765(19) 0.0484(16) 0.089(2) 0.0263(15) 0.0055(17) 0.0273(15)
C6 0.0618(16) 0.0479(15) 0.0623(17) 0.0248(13) 0.0095(14) 0.0247(14)
C7 0.0698(18) 0.0720(19) 0.0526(17) 0.0232(15) 0.0030(15) 0.0383(16)
C8 0.0599(16) 0.080(2) 0.0446(15) 0.0164(14) 0.0011(13) 0.0292(16)
C9 0.0588(16) 0.0664(17) 0.0356(13) 0.0101(13) 0.0105(12) 0.0263(14)
C10 0.0440(13) 0.0548(15) 0.0379(12) 0.0123(12) 0.0120(11) 0.0217(12)
C11 0.0461(14) 0.0456(15) 0.0512(14) 0.0197(13) 0.0120(12) 0.0143(12)
C12 0.0438(13) 0.0542(14) 0.0426(13) -0.0005(11) 0.0083(11) 0.0229(12)
C13 0.0282(17) 0.0444(19) 0.045(2) 0.000 0.000 0.0196(15)
C14 0.0350(12) 0.0485(13) 0.0341(12) 0.0011(11) 0.0034(10) 0.0243(11)
C15 0.0452(13) 0.0442(13) 0.0373(12) -0.0073(11) -0.0019(11) 0.0263(11)
C16 0.0428(18) 0.0311(17) 0.050(2) 0.000 0.000 0.0167(15)

loop_
_atom_type_symbol
_atom_type_description
_atom_type_scat_dispersion_real
_atom_type_scat_dispersion_imag
_atom_type_scat_source
C C 0.0033 0.0016 'International Tables Vol C Tables 4.2.6.8 and 6.1.1.4'
H H 0.0000 0.0000 'International Tables Vol C Tables 4.2.6.8 and 6.1.1.4'
O O 0.0106 0.0060 'International Tables Vol C Tables 4.2.6.8 and 6.1.1.4'

loop_
_geom_angle_atom_site_label_1
_geom_angle_atom_site_label_2
_geom_angle_atom_site_label_3
_geom_angle
_geom_angle_site_symmetry_1
_geom_angle_site_symmetry_3
C2 C1 C2 123.5(4) . 10_556
C2 C1 O1 118.27(19) . .
C2 C1 O1 118.27(19) 10_556 .
C1 C2 C3 116.8(3) . .
C1 C2 C5 122.7(2) . .
C3 C2 C5 120.5(3) . .
C4 C3 C2 121.0(3) . .
C4 C3 H3A 119.5 . .
C2 C3 H3A 119.5 . .
C3 C4 C3 120.9(4) 10_556 .
C3 C4 H4A 119.6 10_556 .
C3 C4 H4A 119.6 . .
C6 C5 C2 113.15(19) . .
C6 C5 H5A 108.9 . .
C2 C5 H5A 108.9 . .
C6 C5 H5B 108.9 . .
C2 C5 H5B 108.9 . .
H5A C5 H5B 107.8 . .
C7 C6 C11 118.1(2) . .
C7 C6 C5 121.1(2) . .
C11 C6 C5 120.7(2) . .
C8 C7 C6 121.8(2) . .
C8 C7 H7A 119.1 . .
C6 C7 H7A 119.1 . .
C7 C8 C9 119.6(2) . .
C7 C8 H8A 120.2 . .
C9 C8 H8A 120.2 . .
C8 C9 C10 120.9(2) . .
C8 C9 H9A 119.6 . .
C10 C9 H9A 119.6 . .
C11 C10 C9 118.2(2) . .
C11 C10 C12 121.3(2) . .
C9 C10 C12 120.4(2) . .
O2 C11 C10 119.8(2) . .
O2 C11 C6 118.9(2) . .
C10 C11 C6 121.3(2) . .
C10 C12 C14 114.09(16) . .
C10 C12 H12A 108.7 . .
C14 C12 H12A 108.7 . .
C10 C12 H12B 108.7 . .
C14 C12 H12B 108.7 . .
H12A C12 H12B 107.6 . .
C14 C13 C14 122.8(3) . 10_556
C14 C13 O3 118.58(13) . .
C14 C13 O3 118.58(13) 10_556 .
C15 C14 C13 117.5(2) . .
C15 C14 C12 119.89(18) . .
C13 C14 C12 122.64(18) . .
C16 C15 C14 120.9(2) . .
C16 C15 H15A 119.5 . .
C14 C15 H15A 119.5 . .
C15 C16 C15 120.4(3) 10_556 .
C15 C16 H16A 119.8 10_556 .
C15 C16 H16A 119.8 . .

loop_
_geom_bond_atom_site_label_1
_geom_bond_atom_site_label_2
_geom_bond_distance
_geom_bond_site_symmetry_2
O1 C1 1.396(4) .
O2 C11 1.383(2) .
O3 C13 1.398(3) .
C1 C2 1.391(3) .
C1 C2 1.391(3) 10_556
C2 C3 1.392(3) .
C2 C5 1.515(3) .
C3 C4 1.368(3) .
C3 H3A 0.9300 .
C4 C3 1.368(3) 10_556
C4 H4A 0.9300 .
C5 C6 1.513(3) .
C5 H5A 0.9700 .
C5 H5B 0.9700 .
C6 C7 1.379(3) .
C6 C11 1.405(3) .
C7 C8 1.373(3) .
C7 H7A 0.9300 .
C8 C9 1.383(3) .
C8 H8A 0.9300 .
C9 C10 1.399(3) .
C9 H9A 0.9300 .
C10 C11 1.388(3) .
C10 C12 1.517(3) .
C12 C14 1.519(3) .
C12 H12A 0.9700 .
C12 H12B 0.9700 .
C13 C14 1.392(2) .
C13 C14 1.392(2) 10_556
C14 C15 1.386(3) .
C15 C16 1.377(2) .
C15 H15A 0.9300 .
C16 C15 1.377(2) 10_556
C16 H16A 0.9300 .

loop_
_geom_torsion_atom_site_label_1
_geom_torsion_atom_site_label_2
_geom_torsion_atom_site_label_3
_geom_torsion_atom_site_label_4
_geom_torsion
_geom_torsion_site_symmetry_1
_geom_torsion_site_symmetry_4
C2 C1 C2 C3 0.9(5) 10_556 .
O1 C1 C2 C3 179.4(2) . .
C2 C1 C2 C5 179.40(19) 10_556 .
O1 C1 C2 C5 -2.1(4) . .
C1 C2 C3 C4 -0.2(4) . .
C5 C2 C3 C4 -178.7(3) . .
C2 C3 C4 C3 -0.6(5) . 10_556
C1 C2 C5 C6 -96.5(3) . .
C3 C2 C5 C6 81.9(3) . .
C2 C5 C6 C7 -100.3(3) . .
C2 C5 C6 C11 78.6(3) . .
C11 C6 C7 C8 -1.0(3) . .
C5 C6 C7 C8 177.9(2) . .
C6 C7 C8 C9 -1.7(4) . .
C7 C8 C9 C10 1.9(3) . .
C8 C9 C10 C11 0.5(3) . .
C8 C9 C10 C12 -179.18(19) . .
C9 C10 C11 O2 175.43(17) . .
C12 C10 C11 O2 -4.9(3) . .
C9 C10 C11 C6 -3.2(3) . .
C12 C10 C11 C6 176.43(19) . .
C7 C6 C11 O2 -175.17(19) . .
C5 C6 C11 O2 5.9(3) . .
C7 C6 C11 C10 3.5(3) . .
C5 C6 C11 C10 -175.5(2) . .
C11 C10 C12 C14 -79.0(3) . .
C9 C10 C12 C14 100.7(2) . .
C14 C13 C14 C15 0.4(4) 10_556 .
O3 C13 C14 C15 -179.38(19) . .
C14 C13 C14 C12 -178.62(16) 10_556 .
O3 C13 C14 C12 1.6(3) . .
C10 C12 C14 C15 -85.0(2) . .
C10 C12 C14 C13 94.0(3) . .
C13 C14 C15 C16 -0.1(3) . .
C12 C14 C15 C16 179.0(2) . .
C14 C15 C16 C15 -0.2(4) . 10_556

loop_
_platon_squeeze_void_nr
_platon_squeeze_void_average_x
_platon_squeeze_void_average_y
_platon_squeeze_void_average_z
_platon_squeeze_void_volume
_platon_squeeze_void_count_electrons
_platon_squeeze_void_content
1 0.000 0.000 0.000 8 0 ' '
2 0.000 0.000 0.500 8 0 ' '
3 0.333 0.667 0.250 149 46 ' '
4 0.667 0.333 0.750 149 46 ' '
